data_4087604
loop_
_publ_author_name
'Drover, Marcus W.'
'Johnson, Heather C.'
'Schafer, Laurel L.'
'Love, Jennifer A.'
'Weller, Andrew S.'

_publ_section_title
;
 Reactivity of an Unsaturated Iridium(III) Phosphoramidate Complex,
 [Cp*Ir{\k2-N,O}][BArF4]
;
_journal_issue 15
_journal_name_full Organometallics
_journal_page_first 3849
_journal_paper_doi 10.1021/acs.organomet.5b00397
_journal_volume 34
_journal_year 2015
_chemical_formula_moiety 'C24 H12 B1 Cl8, Ir1 N1 O3 P1 C22 H34'
_chemical_formula_sum 'C46 H46 B Cl8 Ir N O3 P'
_chemical_formula_weight 1178.50
_chemical_name_systematic '[IrCp*PO(OEt)2NC8H9][BArCl4]'
_space_group_IT_number 14
_space_group_name_Hall '-P 2yn'
_space_group_name_H-M_alt 'P 1 21/n 1'
_symmetry_cell_setting monoclinic
_symmetry_space_group_name_Hall '-P 2yn'
_symmetry_space_group_name_H-M 'P 1 21/n 1'
_atom_sites_solution_hydrogens difmap
_atom_sites_solution_primary other
_audit_creation_date 2014-09-20
_audit_creation_method CRYSTALS_ver_14.43
_cell_angle_alpha 90
_cell_angle_beta 94.8267(4)
_cell_angle_gamma 90
_cell_formula_units_Z 4
_cell_length_a 13.34630(10)
_cell_length_b 20.8617(2)
_cell_length_c 17.8625(2)
_cell_measurement_reflns_used 11528
_cell_measurement_temperature 150
_cell_measurement_theta_max 27
_cell_measurement_theta_min 5
_cell_volume 4955.76(8)
_computing_cell_refinement 'DENZO/SCALEPACK (Otwinowski & Minor, 1997)'
_computing_data_collection 'COLLECT (Nonius, 2001).'
_computing_data_reduction 'DENZO/SCALEPACK (Otwinowski & Minor, 1997)'
_computing_molecular_graphics 'CAMERON (Watkin et al., 1996)'
_computing_publication_material 'CRYSTALS (Betteridge et al., 2003)'
_computing_structure_refinement 'CRYSTALS (Betteridge et al., 2003)'
_computing_structure_solution 'Superflip (Palatinus & Chapuis, 2007)'
_diffrn_ambient_temperature 150
_diffrn_measured_fraction_theta_full 0.993
_diffrn_measured_fraction_theta_max 0.992
_diffrn_measurement_device Area
_diffrn_measurement_device_type 'Nonius KappaCCD'
_diffrn_measurement_method \w
_diffrn_radiation_monochromator graphite
_diffrn_radiation_type 'Mo K\a'
_diffrn_radiation_wavelength 0.71073
_diffrn_reflns_av_R_equivalents 0.040
_diffrn_reflns_limit_h_max 17
_diffrn_reflns_limit_h_min -17
_diffrn_reflns_limit_k_max 23
_diffrn_reflns_limit_k_min -27
_diffrn_reflns_limit_l_max 23
_diffrn_reflns_limit_l_min -23
_diffrn_reflns_number 73828
_diffrn_reflns_theta_full 26.944
_diffrn_reflns_theta_max 27.494
_diffrn_reflns_theta_min 5.121
_diffrn_standards_number 0
_exptl_absorpt_coefficient_mu 3.198
_exptl_absorpt_correction_T_max 1
_exptl_absorpt_correction_T_min 0.9134
_exptl_absorpt_correction_type multi-scan
_exptl_absorpt_process_details 'DENZO/SCALEPACK (Otwinowski & Minor, 1997)'
_exptl_crystal_colour red
_exptl_crystal_density_diffrn 1.579
_exptl_crystal_density_method 'not measured'
_exptl_crystal_description block
_exptl_crystal_F_000 2344
_exptl_crystal_size_max 0.160
_exptl_crystal_size_mid 0.140
_exptl_crystal_size_min 0.040
_refine_diff_density_max 2.74
_refine_diff_density_min -1.64
_refine_ls_extinction_method None
_refine_ls_goodness_of_fit_ref 0.9155
_refine_ls_hydrogen_treatment constr
_refine_ls_matrix_type full
_refine_ls_number_parameters 550
_refine_ls_number_reflns 11286
_refine_ls_number_restraints 0
_refine_ls_R_factor_all 0.0642
_refine_ls_R_factor_gt 0.0355
_refine_ls_shift/su_max 0.0032991
_refine_ls_shift/su_mean 0.0000410
_refine_ls_structure_factor_coef Fsqd
_refine_ls_weighting_details
;
 Method= Modified Sheldrick 
 w=1/[\s^2^(F^2^) + ( 0.04P)^2^ + 2.30P] 
 ,where P=(max(Fo^2^,0) + 2Fc^2^)/3 
;
_refine_ls_weighting_scheme calc
_refine_ls_wR_factor_all 0.0762
_refine_ls_wR_factor_gt 0.0689
_refine_ls_wR_factor_ref 0.0762
_reflns_limit_h_max 17
_reflns_limit_h_min -17
_reflns_limit_k_max 27
_reflns_limit_k_min 0
_reflns_limit_l_max 23
_reflns_limit_l_min 0
_reflns_number_gt 8100
_reflns_number_total 11286
_reflns_threshold_expression I>2.0\s(I)
_oxford_diffrn_Wilson_B_factor 2.27
_oxford_diffrn_Wilson_scale 162.63
_oxford_refine_ls_r_factor_ref 0.0642
_oxford_refine_ls_scale 0.079039(10)
_oxford_reflns_number_all 11286
_oxford_reflns_threshold_expression_ref I>-3.0\s(I)
_oxford_structure_analysis_title 'HCJ_024 At 14: 3 on 20/ 9'
_cod_data_source_file om5b00397_si_002.cif
_cod_data_source_block 2BARCL2
_cod_depositor_comments
;
The following automatic conversions were performed:

data item '_atom_sites_solution_primary' value 'Other' was changed to
'other' in accordance with the
/home/saulius/struct/COD-crude-data/automatic-downloads/DataCite-retrospective/ACS/depositions/lib/dictionaries/cif_core.dic
dictionary named 'cif_core.dic' version 2.4.2 last updated on
2011-04-26.

Automatic conversion script
Id: cif_fix_values 6909 2019-04-08 15:41:33Z antanas 
;
_cod_original_sg_symbol_H-M 'P 21/n '
_cod_original_formula_sum 'C46 H46 B1 Cl8 Ir1 N1 O3 P1'
_cod_database_code 4087604

loop_
_symmetry_equiv_pos_as_xyz
x,y,z
-x,-y,-z
x+1/2,-y+1/2,z+1/2
-x+1/2,y+1/2,-z+1/2

loop_
_atom_site_label
_atom_site_type_symbol
_atom_site_fract_x
_atom_site_fract_y
_atom_site_fract_z
_atom_site_U_iso_or_equiv
_atom_site_occupancy
_atom_site_adp_type
_atom_site_refinement_flags_posn
Cl1 Cl 0.86314(8) 0.50146(5) 0.51066(7) 0.0509 1.0000 Uani .
Cl2 Cl 0.94884(8) 0.25510(6) 0.58362(6) 0.0475 1.0000 Uani .
Cl3 Cl 0.83738(8) 0.47098(5) 0.14237(6) 0.0474 1.0000 Uani .
Cl4 Cl 0.94991(7) 0.22286(5) 0.14996(6) 0.0424 1.0000 Uani .
Cl5 Cl 0.55847(8) 0.11937(5) 0.50237(6) 0.0510 1.0000 Uani .
Cl6 Cl 0.57974(8) 0.09441(5) 0.20448(6) 0.0477 1.0000 Uani .
Cl7 Cl 0.39433(9) 0.42867(6) 0.46927(8) 0.0640 1.0000 Uani .
Cl8 Cl 0.39982(8) 0.42689(6) 0.16873(7) 0.0534 1.0000 Uani .
C1 C 0.2217(3) 0.77134(17) 0.1817(2) 0.0318 1.0000 Uani .
C2 C 0.3084(2) 0.80915(16) 0.2100(2) 0.0290 1.0000 Uani .
C3 C 0.3604(2) 0.82937(15) 0.14782(19) 0.0213 1.0000 Uani .
C4 C 0.3088(3) 0.80529(18) 0.0811(2) 0.0321 1.0000 Uani .
C5 C 0.2227(3) 0.76879(17) 0.1019(2) 0.0334 1.0000 Uani .
C6 C 0.1445(3) 0.7419(2) 0.2265(3) 0.0460 1.0000 Uani .
C7 C 0.3347(3) 0.8245(2) 0.2901(2) 0.0416 1.0000 Uani .
C8 C 0.4552(3) 0.86947(18) 0.1511(2) 0.0377 1.0000 Uani .
C9 C 0.3339(3) 0.8163(2) 0.0022(2) 0.0458 1.0000 Uani .
C10 C 0.1461(3) 0.7363(2) 0.0494(3) 0.0472 1.0000 Uani .
C11 C 0.2804(2) 0.58681(16) 0.1876(2) 0.0289 1.0000 Uani .
C12 C 0.2600(3) 0.57753(18) 0.2626(2) 0.0362 1.0000 Uani .
C13 C 0.1830(3) 0.5355(2) 0.2764(3) 0.0477 1.0000 Uani .
C14 C 0.1304(3) 0.50350(19) 0.2189(3) 0.0515 1.0000 Uani .
C15 C 0.1504(3) 0.5131(2) 0.1459(3) 0.0490 1.0000 Uani .
C16 C 0.2270(3) 0.55542(18) 0.1292(2) 0.0374 1.0000 Uani .
C17 C 0.3180(3) 0.6121(2) 0.3265(2) 0.0476 1.0000 Uani .
C18 C 0.2499(3) 0.5654(2) 0.0490(3) 0.0526 1.0000 Uani .
C19 C 0.5379(3) 0.5982(2) 0.0288(2) 0.0417 1.0000 Uani .
C20 C 0.6504(3) 0.6006(2) 0.0327(3) 0.0520 1.0000 Uani .
C21 C 0.6271(3) 0.5670(2) 0.2473(3) 0.0458 1.0000 Uani .
C22 C 0.6484(3) 0.5479(2) 0.3268(3) 0.0498 1.0000 Uani .
C23 C 0.7683(2) 0.33442(17) 0.4172(2) 0.0288 1.0000 Uani .
C24 C 0.7820(3) 0.39925(18) 0.4344(2) 0.0319 1.0000 Uani .
C25 C 0.8473(3) 0.41929(18) 0.4938(2) 0.0357 1.0000 Uani .
C26 C 0.9002(3) 0.3762(2) 0.5410(2) 0.0379 1.0000 Uani .
C27 C 0.8865(3) 0.31195(19) 0.5245(2) 0.0347 1.0000 Uani .
C28 C 0.8238(3) 0.29094(18) 0.4636(2) 0.0309 1.0000 Uani .
C29 C 0.7649(2) 0.32368(17) 0.2724(2) 0.0260 1.0000 Uani .
C30 C 0.7726(3) 0.38452(17) 0.2392(2) 0.0292 1.0000 Uani .
C31 C 0.8313(3) 0.39430(17) 0.1800(2) 0.0283 1.0000 Uani .
C32 C 0.8855(3) 0.34523(19) 0.1505(2) 0.0342 1.0000 Uani .
C33 C 0.8813(3) 0.28646(18) 0.1843(2) 0.0304 1.0000 Uani .
C34 C 0.8240(2) 0.27548(17) 0.2445(2) 0.0277 1.0000 Uani .
C35 C 0.6538(2) 0.23937(17) 0.3470(2) 0.0282 1.0000 Uani .
C36 C 0.6273(3) 0.21293(17) 0.4147(2) 0.0321 1.0000 Uani .
C37 C 0.5860(3) 0.15215(18) 0.4159(2) 0.0347 1.0000 Uani .
C38 C 0.5678(3) 0.11507(19) 0.3526(2) 0.0371 1.0000 Uani .
C39 C 0.5941(2) 0.14110(18) 0.2858(2) 0.0321 1.0000 Uani .
C40 C 0.6349(2) 0.20175(17) 0.2823(2) 0.0289 1.0000 Uani .
C41 C 0.5926(2) 0.35689(17) 0.3342(2) 0.0291 1.0000 Uani .
C42 C 0.5440(3) 0.37527(18) 0.3967(2) 0.0347 1.0000 Uani .
C43 C 0.4530(3) 0.40777(19) 0.3893(3) 0.0417 1.0000 Uani .
C44 C 0.4071(3) 0.42441(18) 0.3198(3) 0.0399 1.0000 Uani .
C45 C 0.4548(3) 0.40653(18) 0.2578(2) 0.0362 1.0000 Uani .
C46 C 0.5447(2) 0.37293(17) 0.2634(2) 0.0319 1.0000 Uani .
Ir1 Ir 0.356690(9) 0.725731(6) 0.152627(8) 0.0260 1.0000 Uani .
P1 P 0.47624(6) 0.62139(4) 0.16429(6) 0.0277 1.0000 Uani .
O1 O 0.50699(16) 0.69032(11) 0.14992(14) 0.0308 1.0000 Uani .
N1 N 0.35755(19) 0.63165(14) 0.17080(17) 0.0289 1.0000 Uani .
O3 O 0.52232(17) 0.58947(12) 0.23754(14) 0.0328 1.0000 Uani .
O2 O 0.50738(18) 0.57510(12) 0.10185(15) 0.0349 1.0000 Uani .
B1 B 0.6957(3) 0.31277(19) 0.3426(2) 0.0272 1.0000 Uani .
H61 H 0.1252 0.6995 0.2084 0.0711 1.0000 Uiso R
H62 H 0.0853 0.7682 0.2242 0.0714 1.0000 Uiso R
H63 H 0.1722 0.7381 0.2781 0.0710 1.0000 Uiso R
H73 H 0.4055 0.8342 0.3004 0.0629 1.0000 Uiso R
H72 H 0.2970 0.8607 0.3045 0.0634 1.0000 Uiso R
H71 H 0.3187 0.7885 0.3217 0.0633 1.0000 Uiso R
H83 H 0.4976 0.8563 0.1128 0.0592 1.0000 Uiso R
H82 H 0.4414 0.9146 0.1451 0.0589 1.0000 Uiso R
H81 H 0.4934 0.8633 0.1990 0.0590 1.0000 Uiso R
H91 H 0.3242 0.7783 -0.0278 0.0701 1.0000 Uiso R
H92 H 0.2912 0.8501 -0.0206 0.0705 1.0000 Uiso R
H93 H 0.4029 0.8288 0.0018 0.0702 1.0000 Uiso R
H103 H 0.1738 0.7236 0.0033 0.0730 1.0000 Uiso R
H102 H 0.0915 0.7647 0.0365 0.0732 1.0000 Uiso R
H101 H 0.1198 0.6984 0.0727 0.0728 1.0000 Uiso R
H131 H 0.1670 0.5290 0.3283 0.0599 1.0000 Uiso R
H141 H 0.0776 0.4746 0.2297 0.0633 1.0000 Uiso R
H151 H 0.1122 0.4916 0.1053 0.0591 1.0000 Uiso R
H173 H 0.2813 0.6115 0.3706 0.0722 1.0000 Uiso R
H172 H 0.3285 0.6566 0.3132 0.0721 1.0000 Uiso R
H171 H 0.3843 0.5925 0.3390 0.0723 1.0000 Uiso R
H181 H 0.1979 0.5471 0.0151 0.0791 1.0000 Uiso R
H182 H 0.2555 0.6106 0.0383 0.0792 1.0000 Uiso R
H183 H 0.3148 0.5462 0.0399 0.0793 1.0000 Uiso R
H191 H 0.5076 0.6407 0.0169 0.0533 1.0000 Uiso R
H192 H 0.5107 0.5676 -0.0104 0.0533 1.0000 Uiso R
H203 H 0.6715 0.6140 -0.0159 0.0780 1.0000 Uiso R
H202 H 0.6762 0.6311 0.0705 0.0778 1.0000 Uiso R
H201 H 0.6786 0.5580 0.0446 0.0782 1.0000 Uiso R
H211 H 0.6722 0.6013 0.2327 0.0565 1.0000 Uiso R
H212 H 0.6343 0.5297 0.2136 0.0569 1.0000 Uiso R
H223 H 0.7169 0.5333 0.3358 0.0759 1.0000 Uiso R
H222 H 0.6377 0.5835 0.3595 0.0756 1.0000 Uiso R
H221 H 0.6045 0.5129 0.3387 0.0762 1.0000 Uiso R
H241 H 0.7455 0.4307 0.4035 0.0404 1.0000 Uiso R
H261 H 0.9429 0.3903 0.5833 0.0474 1.0000 Uiso R
H281 H 0.8193 0.2456 0.4536 0.0383 1.0000 Uiso R
H301 H 0.7373 0.4198 0.2585 0.0359 1.0000 Uiso R
H321 H 0.9233 0.3521 0.1081 0.0420 1.0000 Uiso R
H341 H 0.8248 0.2339 0.2665 0.0347 1.0000 Uiso R
H361 H 0.6369 0.2369 0.4600 0.0398 1.0000 Uiso R
H381 H 0.5382 0.0734 0.3539 0.0452 1.0000 Uiso R
H401 H 0.6510 0.2180 0.2357 0.0351 1.0000 Uiso R
H421 H 0.5748 0.3652 0.4468 0.0442 1.0000 Uiso R
H441 H 0.3461 0.4470 0.3158 0.0495 1.0000 Uiso R
H461 H 0.5734 0.3604 0.2175 0.0399 1.0000 Uiso R

loop_
_atom_site_aniso_label
_atom_site_aniso_U_11
_atom_site_aniso_U_22
_atom_site_aniso_U_33
_atom_site_aniso_U_23
_atom_site_aniso_U_13
_atom_site_aniso_U_12
Cl1 0.0498(6) 0.0354(6) 0.0663(8) -0.0158(5) -0.0025(5) 0.0004(5)
Cl2 0.0499(6) 0.0539(6) 0.0371(6) 0.0084(5) -0.0050(5) 0.0126(5)
Cl3 0.0667(7) 0.0313(5) 0.0455(7) 0.0101(5) 0.0116(5) -0.0064(5)
Cl4 0.0456(5) 0.0399(6) 0.0436(6) -0.0008(5) 0.0157(5) 0.0088(4)
Cl5 0.0569(6) 0.0451(6) 0.0550(7) 0.0175(5) 0.0279(5) 0.0046(5)
Cl6 0.0469(6) 0.0441(6) 0.0503(7) -0.0085(5) -0.0069(5) -0.0070(5)
Cl7 0.0502(6) 0.0726(8) 0.0735(9) -0.0074(7) 0.0312(6) 0.0123(6)
Cl8 0.0407(5) 0.0541(7) 0.0624(8) 0.0142(6) -0.0132(5) 0.0068(5)
C1 0.0244(17) 0.0252(19) 0.047(2) 0.0050(18) 0.0110(16) 0.0070(15)
C2 0.0282(18) 0.0236(19) 0.036(2) -0.0025(16) 0.0079(16) 0.0081(14)
C3 0.0165(15) 0.0184(17) 0.0286(19) 0.0011(15) -0.0001(13) 0.0054(13)
C4 0.0276(18) 0.030(2) 0.039(2) 0.0071(17) 0.0032(16) 0.0056(15)
C5 0.0237(17) 0.031(2) 0.045(2) 0.0044(18) 0.0006(16) 0.0067(15)
C6 0.038(2) 0.037(2) 0.065(3) 0.005(2) 0.017(2) 0.0031(18)
C7 0.048(2) 0.034(2) 0.043(3) -0.0057(19) 0.0056(19) 0.0078(19)
C8 0.034(2) 0.029(2) 0.050(3) -0.0007(19) 0.0029(18) -0.0029(16)
C9 0.049(2) 0.049(3) 0.039(3) 0.006(2) 0.006(2) 0.003(2)
C10 0.034(2) 0.047(3) 0.058(3) 0.000(2) -0.007(2) 0.0000(18)
C11 0.0233(17) 0.0166(17) 0.047(2) 0.0041(16) 0.0037(16) 0.0011(14)
C12 0.0300(19) 0.028(2) 0.052(3) 0.0048(19) 0.0098(18) 0.0083(16)
C13 0.032(2) 0.038(2) 0.075(3) 0.020(2) 0.016(2) 0.0079(18)
C14 0.032(2) 0.024(2) 0.099(4) 0.013(2) 0.007(2) 0.0010(17)
C15 0.032(2) 0.031(2) 0.082(4) -0.008(2) -0.009(2) 0.0020(17)
C16 0.0308(19) 0.024(2) 0.056(3) -0.0019(19) -0.0010(19) 0.0056(16)
C17 0.046(2) 0.059(3) 0.039(3) 0.001(2) 0.008(2) 0.010(2)
C18 0.054(3) 0.051(3) 0.050(3) -0.018(2) -0.013(2) -0.001(2)
C19 0.052(2) 0.046(3) 0.029(2) 0.0031(19) 0.0118(19) 0.002(2)
C20 0.050(3) 0.050(3) 0.059(3) 0.000(2) 0.022(2) 0.000(2)
C21 0.029(2) 0.051(3) 0.058(3) 0.015(2) 0.0051(19) 0.0108(18)
C22 0.042(2) 0.049(3) 0.057(3) 0.016(2) -0.005(2) 0.008(2)
C23 0.0235(17) 0.033(2) 0.031(2) 0.0000(17) 0.0081(15) 0.0018(15)
C24 0.0297(18) 0.029(2) 0.038(2) 0.0005(17) 0.0069(17) 0.0047(15)
C25 0.035(2) 0.031(2) 0.042(2) -0.0058(18) 0.0065(18) 0.0036(16)
C26 0.034(2) 0.048(3) 0.032(2) -0.0068(19) 0.0036(17) 0.0050(18)
C27 0.0324(19) 0.042(2) 0.030(2) 0.0042(18) 0.0064(17) 0.0077(17)
C28 0.0298(18) 0.031(2) 0.033(2) 0.0002(16) 0.0047(16) 0.0018(15)
C29 0.0214(16) 0.0285(19) 0.028(2) 0.0005(16) -0.0022(14) -0.0005(14)
C30 0.0302(18) 0.028(2) 0.030(2) -0.0003(16) 0.0027(16) -0.0014(15)
C31 0.0340(19) 0.0254(19) 0.025(2) 0.0056(16) -0.0030(16) -0.0038(15)
C32 0.036(2) 0.039(2) 0.028(2) 0.0013(17) 0.0057(17) -0.0050(17)
C33 0.0245(17) 0.036(2) 0.030(2) -0.0024(17) 0.0023(15) 0.0021(15)
C34 0.0228(16) 0.0262(19) 0.033(2) 0.0043(16) -0.0022(14) -0.0009(15)
C35 0.0205(17) 0.031(2) 0.033(2) 0.0028(17) 0.0021(15) 0.0037(14)
C36 0.0254(17) 0.034(2) 0.038(2) 0.0034(17) 0.0088(16) 0.0042(15)
C37 0.0240(18) 0.034(2) 0.048(3) 0.0092(19) 0.0141(17) 0.0052(15)
C38 0.0255(18) 0.031(2) 0.055(3) 0.002(2) 0.0043(18) -0.0006(16)
C39 0.0254(18) 0.031(2) 0.039(2) -0.0005(18) 0.0011(16) 0.0013(15)
C40 0.0228(17) 0.033(2) 0.031(2) 0.0040(17) 0.0033(15) 0.0024(15)
C41 0.0237(17) 0.0232(19) 0.041(2) 0.0019(17) 0.0048(16) -0.0007(14)
C42 0.0308(19) 0.034(2) 0.040(2) 0.0016(18) 0.0086(17) 0.0011(16)
C43 0.032(2) 0.034(2) 0.062(3) -0.002(2) 0.020(2) 0.0005(17)
C44 0.0241(18) 0.030(2) 0.066(3) 0.008(2) 0.004(2) 0.0048(16)
C45 0.0272(19) 0.027(2) 0.053(3) 0.0056(19) -0.0035(18) -0.0002(15)
C46 0.0303(18) 0.0244(19) 0.041(2) 0.0011(17) 0.0021(17) -0.0024(15)
Ir1 0.02292(7) 0.02197(8) 0.03326(9) 0.00056(7) 0.00404(5) 0.00082(6)
P1 0.0261(4) 0.0243(5) 0.0332(6) 0.0007(4) 0.0055(4) 0.0021(4)
O1 0.0244(12) 0.0248(13) 0.0438(16) 0.0013(12) 0.0061(11) 0.0019(10)
N1 0.0271(15) 0.0251(16) 0.0345(19) 0.0002(13) 0.0024(13) 0.0025(12)
O3 0.0278(12) 0.0357(15) 0.0349(15) 0.0062(12) 0.0027(11) 0.0070(11)
O2 0.0422(14) 0.0279(14) 0.0364(16) -0.0004(12) 0.0133(12) 0.0030(11)
B1 0.026(2) 0.027(2) 0.029(2) 0.0018(18) 0.0024(17) 0.0004(17)

loop_
_atom_type_symbol
_atom_type_scat_dispersion_real
_atom_type_scat_dispersion_imag
_atom_type_scat_Cromer_Mann_a1
_atom_type_scat_Cromer_Mann_b1
_atom_type_scat_Cromer_Mann_a2
_atom_type_scat_Cromer_Mann_b2
_atom_type_scat_Cromer_Mann_a3
_atom_type_scat_Cromer_Mann_b3
_atom_type_scat_Cromer_Mann_a4
_atom_type_scat_Cromer_Mann_b4
_atom_type_scat_Cromer_Mann_c
_atom_type_scat_source
Ir -1.4442 7.9887 27.3049 1.5928 16.7296 8.8655 15.6115 0.4179 5.8338 45.0011 11.4722 'International Tables Vol C 4.2.6.8 and 6.1.1.4'
P 0.1023 0.0942 6.4345 1.9067 4.1791 27.1570 1.7800 0.5260 1.4908 68.1645 1.1149 'International Tables Vol C 4.2.6.8 and 6.1.1.4'
N 0.0061 0.0033 12.2126 0.0057 3.1322 9.8933 2.0125 28.9975 1.1663 0.5826 -11.5290 'International Tables Vol C 4.2.6.8 and 6.1.1.4'
O 0.0106 0.0060 3.0485 13.2771 2.2868 5.7011 1.5463 0.3239 0.8670 32.9089 0.2508 'International Tables Vol C 4.2.6.8 and 6.1.1.4'
C 0.0033 0.0016 2.3100 20.8439 1.0200 10.2075 1.5886 0.5687 0.8650 51.6512 0.2156 'International Tables Vol C 4.2.6.8 and 6.1.1.4'
B 0.0013 0.0007 2.0545 23.2185 1.3326 1.0210 1.0979 60.3498 0.7068 0.1403 -0.1932 'International Tables Vol C 4.2.6.8 and 6.1.1.4'
Cl 0.1484 0.1585 11.4604 0.0104 7.1964 1.1662 6.2556 18.5194 1.6455 47.7784 -9.5574 'International Tables Vol C 4.2.6.8 and 6.1.1.4'
H 0.0000 0.0000 0.4930 10.5109 0.3229 26.1257 0.1402 3.1424 0.0408 57.7998 0.0030 'International Tables Vol C 4.2.6.8 and 6.1.1.4'

loop_
_geom_angle_atom_site_label_1
_geom_angle_atom_site_label_2
_geom_angle_atom_site_label_3
_geom_angle
_geom_angle_publ_flag
C2 C1 C5 107.1(3) yes
C2 C1 C6 127.1(4) yes
C5 C1 C6 125.8(4) yes
C2 C1 Ir1 70.41(18) yes
C5 C1 Ir1 70.27(19) yes
C6 C1 Ir1 125.6(3) yes
C1 C2 C3 108.4(3) yes
C1 C2 C7 124.8(3) yes
C3 C2 C7 126.8(3) yes
C1 C2 Ir1 69.91(19) yes
C3 C2 Ir1 71.42(18) yes
C7 C2 Ir1 125.5(3) yes
C2 C3 C4 108.5(3) yes
C2 C3 C8 126.5(3) yes
C4 C3 C8 125.0(3) yes
C2 C3 Ir1 70.04(19) yes
C4 C3 Ir1 70.6(2) yes
C8 C3 Ir1 124.9(2) yes
C3 C4 C5 108.0(3) yes
C3 C4 C9 127.4(3) yes
C5 C4 C9 124.5(4) yes
C3 C4 Ir1 71.1(2) yes
C5 C4 Ir1 69.3(2) yes
C9 C4 Ir1 126.7(3) yes
C4 C5 C1 108.0(3) yes
C4 C5 C10 126.3(4) yes
C1 C5 C10 125.6(3) yes
C4 C5 Ir1 71.1(2) yes
C1 C5 Ir1 70.7(2) yes
C10 C5 Ir1 125.6(3) yes
C1 C6 H61 111.9 no
C1 C6 H62 110.2 no
H61 C6 H62 108.3 no
C1 C6 H63 108.5 no
H61 C6 H63 108.2 no
H62 C6 H63 109.6 no
C2 C7 H73 112.1 no
C2 C7 H72 110.1 no
H73 C7 H72 108.2 no
C2 C7 H71 110.3 no
H73 C7 H71 108.0 no
H72 C7 H71 108.1 no
C3 C8 H83 110.7 no
C3 C8 H82 112.6 no
H83 C8 H82 108.6 no
C3 C8 H81 109.7 no
H83 C8 H81 107.0 no
H82 C8 H81 108.0 no
C4 C9 H91 111.6 no
C4 C9 H92 109.7 no
H91 C9 H92 108.6 no
C4 C9 H93 109.9 no
H91 C9 H93 107.8 no
H92 C9 H93 109.2 no
C5 C10 H103 111.7 no
C5 C10 H102 109.9 no
H103 C10 H102 107.7 no
C5 C10 H101 110.7 no
H103 C10 H101 108.6 no
H102 C10 H101 108.2 no
C12 C11 C16 121.8(3) yes
C12 C11 N1 119.2(3) yes
C16 C11 N1 118.9(3) yes
C11 C12 C13 117.6(4) yes
C11 C12 C17 121.9(3) yes
C13 C12 C17 120.5(4) yes
C12 C13 C14 121.0(4) yes
C12 C13 H131 118.8 no
C14 C13 H131 120.3 no
C13 C14 C15 121.0(4) yes
C13 C14 H141 119.6 no
C15 C14 H141 119.3 no
C14 C15 C16 120.0(4) yes
C14 C15 H151 121.2 no
C16 C15 H151 118.8 no
C15 C16 C11 118.5(4) yes
C15 C16 C18 120.0(4) yes
C11 C16 C18 121.5(3) yes
C12 C17 H173 110.5 no
C12 C17 H172 110.3 no
H173 C17 H172 107.8 no
C12 C17 H171 111.7 no
H173 C17 H171 108.6 no
H172 C17 H171 107.8 no
C16 C18 H181 110.5 no
C16 C18 H182 110.5 no
H181 C18 H182 109.1 no
C16 C18 H183 110.8 no
H181 C18 H183 109.5 no
H182 C18 H183 106.4 no
C20 C19 O2 108.6(3) yes
C20 C19 H191 111.7 no
O2 C19 H191 110.0 no
C20 C19 H192 111.1 no
O2 C19 H192 107.5 no
H191 C19 H192 107.8 no
C19 C20 H203 109.3 no
C19 C20 H202 110.6 no
H203 C20 H202 108.5 no
C19 C20 H201 110.2 no
H203 C20 H201 108.5 no
H202 C20 H201 109.6 no
C22 C21 O3 107.7(3) yes
C22 C21 H211 112.2 no
O3 C21 H211 109.5 no
C22 C21 H212 110.5 no
O3 C21 H212 108.5 no
H211 C21 H212 108.3 no
C21 C22 H223 110.4 no
C21 C22 H222 110.5 no
H223 C22 H222 109.2 no
C21 C22 H221 110.0 no
H223 C22 H221 107.8 no
H222 C22 H221 109.0 no
C24 C23 C28 116.5(3) yes
C24 C23 B1 120.1(3) yes
C28 C23 B1 123.3(3) yes
C23 C24 C25 121.7(3) yes
C23 C24 H241 119.0 no
C25 C24 H241 119.4 no
Cl1 C25 C24 119.2(3) yes
Cl1 C25 C26 118.8(3) yes
C24 C25 C26 121.9(4) yes
C25 C26 C27 116.6(4) yes
C25 C26 H261 121.5 no
C27 C26 H261 121.8 no
Cl2 C27 C26 118.8(3) yes
Cl2 C27 C28 118.9(3) yes
C26 C27 C28 122.3(4) yes
C23 C28 C27 121.0(3) yes
C23 C28 H281 120.4 no
C27 C28 H281 118.7 no
C30 C29 C34 115.8(3) yes
C30 C29 B1 121.0(3) yes
C34 C29 B1 123.1(3) yes
C29 C30 C31 121.4(3) yes
C29 C30 H301 119.2 no
C31 C30 H301 119.4 no
Cl3 C31 C30 118.6(3) yes
Cl3 C31 C32 119.4(3) yes
C30 C31 C32 122.0(3) yes
C31 C32 C33 116.9(3) yes
C31 C32 H321 121.3 no
C33 C32 H321 121.9 no
Cl4 C33 C32 118.7(3) yes
Cl4 C33 C34 118.9(3) yes
C32 C33 C34 122.3(3) yes
C29 C34 C33 121.4(3) yes
C29 C34 H341 119.7 no
C33 C34 H341 118.8 no
C36 C35 C40 116.7(3) yes
C36 C35 B1 121.5(3) yes
C40 C35 B1 121.6(3) yes
C35 C36 C37 120.3(4) yes
C35 C36 H361 120.2 no
C37 C36 H361 119.6 no
Cl5 C37 C36 118.9(3) yes
Cl5 C37 C38 117.9(3) yes
C36 C37 C38 123.1(4) yes
C37 C38 C39 116.6(3) yes
C37 C38 H381 122.4 no
C39 C38 H381 120.9 no
Cl6 C39 C38 118.7(3) yes
Cl6 C39 C40 119.3(3) yes
C38 C39 C40 121.9(4) yes
C35 C40 C39 121.3(3) yes
C35 C40 H401 119.3 no
C39 C40 H401 119.4 no
C42 C41 C46 116.6(3) yes
C42 C41 B1 121.4(3) yes
C46 C41 B1 121.7(3) yes
C41 C42 C43 121.4(4) yes
C41 C42 H421 119.2 no
C43 C42 H421 119.4 no
Cl7 C43 C42 119.6(3) yes
Cl7 C43 C44 118.6(3) yes
C42 C43 C44 121.9(4) yes
C43 C44 C45 117.1(3) yes
C43 C44 H441 120.7 no
C45 C44 H441 122.2 no
Cl8 C45 C44 118.7(3) yes
Cl8 C45 C46 119.0(3) yes
C44 C45 C46 122.4(4) yes
C41 C46 C45 120.7(4) yes
C41 C46 H461 120.9 no
C45 C46 H461 118.4 no
C3 Ir1 C4 38.29(13) yes
C3 Ir1 C2 38.54(12) yes
C4 Ir1 C2 64.74(14) yes
C3 Ir1 C1 65.67(12) yes
C4 Ir1 C1 65.68(14) yes
C2 Ir1 C1 39.69(13) yes
C3 Ir1 C5 65.41(13) yes
C4 Ir1 C5 39.55(13) yes
C2 Ir1 C5 65.59(14) yes
C1 Ir1 C5 39.04(15) yes
C3 Ir1 P1 142.56(8) yes
C4 Ir1 P1 144.13(10) yes
C2 Ir1 P1 144.81(10) yes
C1 Ir1 P1 147.67(10) yes
C5 Ir1 P1 147.34(11) yes
C3 Ir1 O1 108.60(10) yes
C4 Ir1 O1 118.90(11) yes
C2 Ir1 O1 127.59(11) yes
C1 Ir1 O1 165.47(13) yes
C5 Ir1 O1 152.69(13) yes
C3 Ir1 N1 172.83(12) yes
C4 Ir1 N1 148.50(13) yes
C2 Ir1 N1 136.05(13) yes
C1 Ir1 N1 113.11(12) yes
C5 Ir1 N1 118.53(12) yes
P1 Ir1 O1 34.33(6) yes
P1 Ir1 N1 36.46(8) yes
O1 Ir1 N1 70.78(10) yes
Ir1 P1 O1 52.48(9) yes
Ir1 P1 N1 47.15(11) yes
O1 P1 N1 99.62(14) yes
Ir1 P1 O3 127.07(10) yes
O1 P1 O3 117.06(15) yes
N1 P1 O3 108.60(14) yes
Ir1 P1 O2 129.55(11) yes
O1 P1 O2 111.88(14) yes
N1 P1 O2 117.18(15) yes
O3 P1 O2 103.14(14) yes
Ir1 O1 P1 93.19(11) yes
C11 N1 Ir1 132.8(2) yes
C11 N1 P1 130.7(2) yes
Ir1 N1 P1 96.39(14) yes
C21 O3 P1 122.9(2) yes
C19 O2 P1 122.7(2) yes
C41 B1 C23 110.5(3) yes
C41 B1 C29 111.9(3) yes
C23 B1 C29 104.6(3) yes
C41 B1 C35 103.9(3) yes
C23 B1 C35 113.5(3) yes
C29 B1 C35 112.6(3) yes

loop_
_geom_bond_atom_site_label_1
_geom_bond_atom_site_label_2
_geom_bond_distance
_geom_bond_publ_flag
Cl1 C25 1.750(4) yes
Cl2 C27 1.751(4) yes
Cl3 C31 1.740(4) yes
Cl4 C33 1.753(4) yes
Cl5 C37 1.756(4) yes
Cl6 C39 1.746(4) yes
Cl7 C43 1.741(4) yes
Cl8 C45 1.747(4) yes
C1 C2 1.455(5) yes
C1 C5 1.428(6) yes
C1 C6 1.489(5) yes
C1 Ir1 2.140(3) yes
C2 C3 1.423(5) yes
C2 C7 1.480(5) yes
C2 Ir1 2.146(3) yes
C3 C4 1.418(5) yes
C3 C8 1.514(5) yes
C3 Ir1 2.164(3) yes
C4 C5 1.453(5) yes
C4 C9 1.494(5) yes
C4 Ir1 2.159(4) yes
C5 C10 1.490(5) yes
C5 Ir1 2.134(3) yes
C6 H61 0.970 no
C6 H62 0.960 no
C6 H63 0.968 no
C7 H73 0.969 no
C7 H72 0.954 no
C7 H71 0.974 no
C8 H83 0.963 no
C8 H82 0.965 no
C8 H81 0.967 no
C9 H91 0.959 no
C9 H92 0.973 no
C9 H93 0.959 no
C10 H103 0.967 no
C10 H102 0.952 no
C10 H101 0.974 no
C11 C12 1.402(5) yes
C11 C16 1.379(5) yes
C11 N1 1.441(4) yes
C12 C13 1.388(5) yes
C12 C17 1.507(6) yes
C13 C14 1.370(7) yes
C13 H131 0.978 no
C14 C15 1.367(7) yes
C14 H141 0.960 no
C15 C16 1.402(6) yes
C15 H151 0.962 no
C16 C18 1.504(6) yes
C17 H173 0.962 no
C17 H172 0.973 no
C17 H171 0.983 no
C18 H181 0.961 no
C18 H182 0.967 no
C18 H183 0.980 no
C19 C20 1.498(5) yes
C19 O2 1.480(4) yes
C19 H191 0.990 no
C19 H192 0.993 no
C20 H203 0.977 no
C20 H202 0.969 no
C20 H201 0.980 no
C21 C22 1.479(6) yes
C21 O3 1.471(4) yes
C21 H211 0.984 no
C21 H212 0.995 no
C22 H223 0.965 no
C22 H222 0.962 no
C22 H221 0.970 no
C23 C24 1.395(5) yes
C23 C28 1.398(5) yes
C23 B1 1.644(5) yes
C24 C25 1.380(5) yes
C24 H241 0.962 no
C25 C26 1.384(5) yes
C26 C27 1.382(5) yes
C26 H261 0.954 no
C27 C28 1.387(5) yes
C28 H281 0.963 no
C29 C30 1.408(5) yes
C29 C34 1.396(5) yes
C29 B1 1.634(5) yes
C30 C31 1.384(5) yes
C30 H301 0.953 no
C31 C32 1.383(5) yes
C32 C33 1.370(5) yes
C32 H321 0.955 no
C33 C34 1.390(5) yes
C34 H341 0.951 no
C35 C36 1.402(5) yes
C35 C40 1.402(5) yes
C35 B1 1.634(5) yes
C36 C37 1.383(5) yes
C36 H361 0.951 no
C37 C38 1.375(5) yes
C38 C39 1.383(5) yes
C38 H381 0.956 no
C39 C40 1.381(5) yes
C40 H401 0.941 no
C41 C42 1.392(5) yes
C41 C46 1.409(5) yes
C41 B1 1.652(5) yes
C42 C43 1.388(5) yes
C42 H421 0.975 no
C43 C44 1.381(6) yes
C44 C45 1.376(6) yes
C44 H441 0.938 no
C45 C46 1.385(5) yes
C46 H461 0.971 no
Ir1 P1 2.6966(9) yes
Ir1 O1 2.142(2) yes
Ir1 N1 1.989(3) yes
P1 O1 1.523(2) yes
P1 N1 1.612(3) yes
P1 O3 1.549(3) yes
P1 O2 1.558(3) yes
